data_4110475
loop_
_publ_author_name
'Matthew B. Harney'
'Richard J. Keaton'
'James C. Fettinger'
'Lawrence R. Sita'

_publ_section_title
;
 Living Ziegler-Natta Polymerization by Early Transition Metals: Synthesis
 and Evaluation of Cationic Zirconium Alkyl Complexes Bearing \b-Hydrogens
 as Models for Propagating Centers
;
_journal_name_full 'Journal of the American Chemical Society'
_journal_page_first 3420
_journal_page_last 3432
_journal_paper_doi 10.1021/ja057866v
_journal_volume 128
_journal_year 2006
_chemical_formula_sum 'C23.83 H46 N2 Zr'
_chemical_formula_weight 451.85
_chemical_name_systematic
; 
 ? 
;
_space_group_IT_number 169
_symmetry_cell_setting hexagonal
_symmetry_space_group_name_Hall 'P 61'
_symmetry_space_group_name_H-M 'P 61'
_atom_sites_solution_hydrogens geom
_atom_sites_solution_primary direct
_atom_sites_solution_secondary difmap
_audit_creation_method SHELXL-97
_cell_angle_alpha 90.00
_cell_angle_beta 90.00
_cell_angle_gamma 120.00
_cell_formula_units_Z 6
_cell_length_a 22.4585(4)
_cell_length_b 22.4585(4)
_cell_length_c 8.8491(3)
_cell_measurement_temperature 193(2)
_cell_volume 3865.37(16)
_computing_cell_refinement 'Bruker SMART'
_computing_data_collection 'Bruker SMART'
_computing_data_reduction 'Bruker SAINT'
_computing_molecular_graphics 'Bruker SHELXTL'
_computing_publication_material 'Bruker SHELXTL'
_computing_structure_refinement 'SHELXL-97 (Sheldrick, 1997)'
_computing_structure_solution 'SHELXS-97 (Sheldrick, 1990)'
_diffrn_ambient_temperature 193(2)
_diffrn_measured_fraction_theta_full 1.000
_diffrn_measured_fraction_theta_max 1.000
_diffrn_measurement_device_type 'CCD area detector'
_diffrn_measurement_method 'phi and omega scans'
_diffrn_radiation_monochromator graphite
_diffrn_radiation_source 'fine-focus sealed tube'
_diffrn_radiation_type MoK\a
_diffrn_radiation_wavelength 0.71073
_diffrn_reflns_av_R_equivalents 0.0407
_diffrn_reflns_av_sigmaI/netI 0.0195
_diffrn_reflns_limit_h_max 29
_diffrn_reflns_limit_h_min -29
_diffrn_reflns_limit_k_max 29
_diffrn_reflns_limit_k_min -29
_diffrn_reflns_limit_l_max 11
_diffrn_reflns_limit_l_min -11
_diffrn_reflns_number 62502
_diffrn_reflns_theta_full 27.49
_diffrn_reflns_theta_max 27.49
_diffrn_reflns_theta_min 1.05
_diffrn_standards_decay_% 0
_exptl_absorpt_coefficient_mu 0.436
_exptl_absorpt_correction_T_max 1.00000
_exptl_absorpt_correction_T_min 0.90071
_exptl_absorpt_correction_type 'empirical, SADABS'
_exptl_crystal_colour 'Light Green'
_exptl_crystal_density_diffrn 1.165
_exptl_crystal_density_meas 0
_exptl_crystal_description Block
_exptl_crystal_F_000 1458
_exptl_crystal_size_max 0.384
_exptl_crystal_size_mid 0.147
_exptl_crystal_size_min 0.143
_refine_diff_density_max 1.014
_refine_diff_density_min -0.420
_refine_diff_density_rms 0.104
_refine_ls_abs_structure_details 'Flack H D (1983), Acta Cryst. A39, 876-881'
_refine_ls_abs_structure_Flack -0.07(4)
_refine_ls_extinction_coef 0.0007(4)
_refine_ls_extinction_expression Fc^*^=kFc[1+0.001xFc^2^\l^3^/sin(2\q)]^-1/4^
_refine_ls_extinction_method SHELXL
_refine_ls_goodness_of_fit_ref 1.168
_refine_ls_hydrogen_treatment mixed
_refine_ls_matrix_type full
_refine_ls_number_parameters 271
_refine_ls_number_reflns 5934
_refine_ls_number_restraints 11
_refine_ls_restrained_S_all 1.169
_refine_ls_R_factor_all 0.0441
_refine_ls_R_factor_gt 0.0355
_refine_ls_shift/su_max 0.001
_refine_ls_shift/su_mean 0.000
_refine_ls_structure_factor_coef Fsqd
_refine_ls_weighting_details 'calc w=1/[\s^2^(Fo^2^)+(0.0672P)^2^+0.7291P] where P=(Fo^2^+2Fc^2^)/3'
_refine_ls_weighting_scheme calc
_refine_ls_wR_factor_gt 0.0939
_refine_ls_wR_factor_ref 0.1075
_reflns_number_gt 5355
_reflns_number_total 5934
_reflns_threshold_expression >2sigma(I)
_cod_data_source_file ja057866vsi20051119_012330.cif
_cod_data_source_block Cp*Zr(Me)(nBu)[N(tBu)C(Me)N(Et)]
_cod_database_code 4110475

loop_
_symmetry_equiv_pos_as_xyz
'x, y, z'
'-y, x-y, z+1/3'
'-x+y, -x, z+2/3'
'-x, -y, z+1/2'
'y, -x+y, z+5/6'
'x-y, x, z+1/6'

loop_
_atom_site_label
_atom_site_type_symbol
_atom_site_fract_x
_atom_site_fract_y
_atom_site_fract_z
_atom_site_U_iso_or_equiv
_atom_site_adp_type
_atom_site_occupancy
_atom_site_symmetry_multiplicity
_atom_site_calc_flag
_atom_site_refinement_flags
Zr1 Zr 0.149583(12) 0.725796(13) 0.17433(18) 0.03398(9) Uani 1 1 d .
N1 N 0.09938(13) 0.66659(13) 0.3887(3) 0.0359(5) Uani 1 1 d .
N2 N 0.14662(15) 0.77995(13) 0.3863(4) 0.0439(6) Uani 1 1 d .
CNT1 C 0.25506(7) 0.75175(8) 0.1010 0.000 Uiso 0.00 1 d P
C1 C 0.27854(15) 0.79285(17) 0.2009(3) 0.0445(7) Uani 1 1 d .
C2 C 0.25917(16) 0.72302(18) 0.2114(3) 0.0453(7) Uani 1 1 d .
C3 C 0.23357(16) 0.69222(18) 0.0698(4) 0.0466(7) Uani 1 1 d .
C4 C 0.23816(17) 0.7444(2) -0.0291(3) 0.0495(8) Uani 1 1 d .
C5 C 0.26583(15) 0.80623(17) 0.0521(4) 0.0454(7) Uani 1 1 d .
C6 C 0.31294(19) 0.8459(2) 0.3244(6) 0.0666(11) Uani 1 1 d .
H6A H 0.2932 0.8251 0.4224 0.100 Uiso 1 1 calc R
H6B H 0.3055 0.8847 0.3060 0.100 Uiso 1 1 calc R
H6C H 0.3624 0.8621 0.3247 0.100 Uiso 1 1 calc R
C7 C 0.2707(2) 0.6901(2) 0.3489(6) 0.0682(11) Uani 1 1 d .
H7A H 0.2508 0.6406 0.3312 0.102 Uiso 1 1 calc R
H7B H 0.2485 0.6973 0.4368 0.102 Uiso 1 1 calc R
H7C H 0.3201 0.7109 0.3677 0.102 Uiso 1 1 calc R
C8 C 0.2130(2) 0.6192(2) 0.0249(7) 0.0735(13) Uani 1 1 d .
H8A H 0.2524 0.6186 -0.0206 0.110 Uiso 1 1 calc R
H8B H 0.1753 0.6021 -0.0485 0.110 Uiso 1 1 calc R
H8C H 0.1978 0.5897 0.1146 0.110 Uiso 1 1 calc R
C9 C 0.2209(2) 0.7357(3) -0.1958(5) 0.0673(12) Uani 1 1 d .
H9A H 0.2478 0.7800 -0.2472 0.101 Uiso 1 1 calc R
H9B H 0.1718 0.7192 -0.2091 0.101 Uiso 1 1 calc R
H9C H 0.2320 0.7023 -0.2391 0.101 Uiso 1 1 calc R
C10 C 0.2863(2) 0.8756(2) -0.0142(6) 0.0661(11) Uani 1 1 d .
H10A H 0.3330 0.8962 -0.0551 0.099 Uiso 1 1 calc R
H10B H 0.2849 0.9054 0.0647 0.099 Uiso 1 1 calc R
H10C H 0.2543 0.8702 -0.0953 0.099 Uiso 1 1 calc R
C11 C 0.10023(16) 0.72092(15) 0.4522(4) 0.0380(6) Uani 1 1 d .
C12 C 0.05367(18) 0.71996(19) 0.5764(5) 0.0508(8) Uani 1 1 d .
H12A H 0.0118 0.6748 0.5794 0.076 Uiso 1 1 calc R
H12B H 0.0414 0.7554 0.5568 0.076 Uiso 1 1 calc R
H12C H 0.0776 0.7291 0.6737 0.076 Uiso 1 1 calc R
C13 C 0.05744(16) 0.59480(16) 0.4397(4) 0.0388(6) Uani 1 1 d .
C14 C 0.08072(17) 0.55247(16) 0.3480(5) 0.0491(7) Uani 1 1 d .
H14A H 0.0750 0.5579 0.2400 0.074 Uiso 1 1 calc R
H14B H 0.0529 0.5039 0.3758 0.074 Uiso 1 1 calc R
H14C H 0.1292 0.5685 0.3692 0.074 Uiso 1 1 calc R
C15 C -0.01962(17) 0.56553(18) 0.4078(5) 0.0535(8) Uani 1 1 d .
H15A H -0.0371 0.5893 0.4710 0.080 Uiso 1 1 calc R
H15B H -0.0447 0.5163 0.4311 0.080 Uiso 1 1 calc R
H15C H -0.0261 0.5724 0.3010 0.080 Uiso 1 1 calc R
C16 C 0.0681(2) 0.5857(2) 0.6068(5) 0.0594(10) Uani 1 1 d .
H16A H 0.1162 0.5986 0.6239 0.089 Uiso 1 1 calc R
H16B H 0.0381 0.5375 0.6357 0.089 Uiso 1 1 calc R
H16C H 0.0568 0.6151 0.6679 0.089 Uiso 1 1 calc R
C17 C 0.1516(3) 0.84580(19) 0.4237(5) 0.0625(10) Uani 1 1 d .
H17A H 0.1046 0.8386 0.4348 0.075 Uiso 1 1 calc R
H17B H 0.1739 0.8780 0.3384 0.075 Uiso 1 1 calc R
C18 C 0.1914(2) 0.8784(2) 0.5656(6) 0.0688(11) Uani 1 1 d .
H18A H 0.1677 0.8486 0.6521 0.103 Uiso 1 1 calc R
H18B H 0.1947 0.9232 0.5803 0.103 Uiso 1 1 calc R
H18C H 0.2376 0.8846 0.5569 0.103 Uiso 1 1 calc R
C19 C 0.12170(17) 0.79865(18) 0.0583(5) 0.0467(7) Uani 1 1 d .
H19A H 0.1528 0.8462 0.0935 0.056 Uiso 1 1 calc R
H19B H 0.1277 0.7973 -0.0523 0.056 Uiso 1 1 calc R
C20 C 0.04674(19) 0.7781(2) 0.0936(6) 0.0601(9) Uani 1 1 d .
H20A H 0.0162 0.7333 0.0444 0.072 Uiso 1 1 calc R
H20B H 0.0397 0.7712 0.2040 0.072 Uiso 1 1 calc R
C21 C 0.0242(2) 0.8288(3) 0.0441(7) 0.0788(14) Uani 1 1 d .
H21A H -0.0239 0.8110 0.0769 0.095 Uiso 1 1 calc R
H21B H 0.0531 0.8730 0.0970 0.095 Uiso 1 1 calc R
C22 C 0.0285(3) 0.8423(4) -0.1196(8) 0.108(2) Uani 1 1 d .
H22A H 0.0768 0.8670 -0.1508 0.162 Uiso 1 1 calc R
H22B H 0.0073 0.8702 -0.1426 0.162 Uiso 1 1 calc R
H22C H 0.0042 0.7985 -0.1743 0.162 Uiso 1 1 calc R
C23 C 0.06546(12) 0.63676(13) 0.0203(4) 0.0303(5) Uani 1 1 d .
H23A H 0.0196 0.6212 0.0623 0.045 Uiso 1 1 calc R
H23B H 0.0741 0.5981 0.0174 0.045 Uiso 1 1 calc R
H23C H 0.0679 0.6542 -0.0824 0.045 Uiso 1 1 calc R
C31 C 0.101(3) 1.063(3) 0.697(6) 0.13(2) Uiso 0.17 1 d PD
H31A H 0.1470 1.0819 0.7416 0.195 Uiso 0.17 1 calc PR
H31B H 0.0664 1.0444 0.7771 0.195 Uiso 0.17 1 calc PR
H31C H 0.0978 1.0987 0.6416 0.195 Uiso 0.17 1 calc PR
C32 C 0.0896(18) 1.008(3) 0.595(5) 0.105(12) Uiso 0.17 1 d PD
H32A H 0.1246 1.0266 0.5139 0.126 Uiso 0.17 1 calc PR
H32B H 0.0939 0.9723 0.6500 0.126 Uiso 0.17 1 calc PR
C33 C 0.0234(19) 0.980(3) 0.531(4) 0.134(19) Uiso 0.17 1 d PD
H33A H -0.0059 0.9370 0.5887 0.161 Uiso 0.17 1 calc PR
H33B H 0.0067 1.0118 0.5552 0.161 Uiso 0.17 1 calc PR
C34 C 0.008(2) 0.963(2) 0.381(4) 0.130(18) Uiso 0.17 1 d PD
H34A H 0.0427 0.9525 0.3390 0.155 Uiso 0.17 1 calc PR
H34B H 0.0129 1.0035 0.3278 0.155 Uiso 0.17 1 calc PR
C35 C -0.058(2) 0.906(2) 0.347(5) 0.088(10) Uiso 0.17 1 d PD
H35A H -0.0640 0.9007 0.2376 0.133 Uiso 0.17 1 calc PR
H35B H -0.0937 0.9147 0.3895 0.133 Uiso 0.17 1 calc PR
H35C H -0.0628 0.8641 0.3918 0.133 Uiso 0.17 1 calc PR

loop_
_atom_site_aniso_label
_atom_site_aniso_U_11
_atom_site_aniso_U_22
_atom_site_aniso_U_33
_atom_site_aniso_U_23
_atom_site_aniso_U_13
_atom_site_aniso_U_12
Zr1 0.03182(14) 0.03395(14) 0.03257(13) -0.00184(10) -0.00250(10) 0.01375(11)
N1 0.0352(12) 0.0353(12) 0.0355(11) -0.0035(9) -0.0012(9) 0.0162(10)
N2 0.0548(16) 0.0340(12) 0.0386(13) -0.0057(10) -0.0030(11) 0.0189(12)
C1 0.0306(13) 0.0469(16) 0.048(2) -0.0084(14) -0.0053(12) 0.0135(12)
C2 0.0353(15) 0.0548(18) 0.0466(19) -0.0029(14) -0.0044(12) 0.0230(14)
C3 0.0358(15) 0.0504(18) 0.0528(18) -0.0102(14) 0.0037(13) 0.0208(14)
C4 0.0356(15) 0.063(2) 0.0425(19) -0.0069(14) -0.0007(12) 0.0191(15)
C5 0.0333(14) 0.0462(17) 0.0490(18) 0.0035(13) -0.0005(12) 0.0140(13)
C6 0.0448(18) 0.071(2) 0.069(3) -0.031(2) -0.0150(18) 0.0176(17)
C7 0.053(2) 0.085(3) 0.074(3) 0.019(2) -0.006(2) 0.040(2)
C8 0.057(2) 0.062(2) 0.104(4) -0.027(3) 0.006(2) 0.0313(19)
C9 0.047(2) 0.097(3) 0.041(2) -0.0072(19) 0.0004(14) 0.023(2)
C10 0.0487(19) 0.058(2) 0.081(3) 0.021(2) 0.0082(19) 0.0187(17)
C11 0.0391(15) 0.0410(15) 0.0353(13) -0.0021(11) -0.0081(11) 0.0210(13)
C12 0.0498(18) 0.055(2) 0.0480(19) -0.0136(15) 0.0015(15) 0.0269(16)
C13 0.0377(15) 0.0358(14) 0.0378(15) 0.0012(12) -0.0035(12) 0.0143(12)
C14 0.0523(17) 0.0352(14) 0.0571(19) -0.0023(15) 0.0003(17) 0.0199(13)
C15 0.0414(17) 0.0458(18) 0.063(2) -0.0051(16) -0.0057(15) 0.0141(15)
C16 0.071(2) 0.049(2) 0.0419(18) 0.0047(15) -0.0099(17) 0.0179(18)
C17 0.091(3) 0.0397(18) 0.060(2) -0.0081(17) -0.006(2) 0.035(2)
C18 0.079(3) 0.050(2) 0.067(3) -0.0205(19) 0.000(2) 0.025(2)
C19 0.0455(17) 0.0479(17) 0.0477(17) 0.0053(14) -0.0003(13) 0.0241(15)
C20 0.0487(19) 0.063(2) 0.066(2) 0.0164(19) 0.0054(17) 0.0261(18)
C21 0.057(2) 0.079(3) 0.105(4) 0.003(3) 0.013(2) 0.038(2)
C22 0.102(4) 0.154(6) 0.108(5) 0.056(4) 0.015(3) 0.094(4)
C23 0.0262(11) 0.0348(12) 0.0234(11) -0.0025(10) -0.0006(10) 0.0104(10)

loop_
_atom_type_symbol
_atom_type_description
_atom_type_scat_dispersion_real
_atom_type_scat_dispersion_imag
_atom_type_scat_source
C C 0.0033 0.0016 'International Tables Vol C Tables 4.2.6.8 and 6.1.1.4'
H H 0.0000 0.0000 'International Tables Vol C Tables 4.2.6.8 and 6.1.1.4'
N N 0.0061 0.0033 'International Tables Vol C Tables 4.2.6.8 and 6.1.1.4'
Zr Zr -2.9673 0.5597 'International Tables Vol C Tables 4.2.6.8 and 6.1.1.4'

loop_
_geom_angle_atom_site_label_1
_geom_angle_atom_site_label_2
_geom_angle_atom_site_label_3
_geom_angle
_geom_angle_site_symmetry_3
CNT1 Zr1 N2 114.48(9) .
CNT1 Zr1 N1 123.20(8) .
N2 Zr1 N1 58.67(9) .
CNT1 Zr1 C19 108.62(10) .
N2 Zr1 C19 83.94(12) .
N1 Zr1 C19 124.48(11) .
CNT1 Zr1 C23 110.24(8) .
N2 Zr1 C23 134.88(10) .
N1 Zr1 C23 91.92(9) .
C19 Zr1 C23 87.54(11) .
CNT1 Zr1 C2 28.49(7) .
N2 Zr1 C2 101.43(11) .
N1 Zr1 C2 94.72(10) .
C19 Zr1 C2 134.70(12) .
C23 Zr1 C2 115.48(10) .
CNT1 Zr1 C1 28.27(7) .
N2 Zr1 C1 86.28(11) .
N1 Zr1 C1 111.01(10) .
C19 Zr1 C1 105.09(12) .
C23 Zr1 C1 138.49(10) .
C2 Zr1 C1 32.42(11) .
CNT1 Zr1 C3 28.42(7) .
N2 Zr1 C3 133.81(11) .
N1 Zr1 C3 110.94(11) .
C19 Zr1 C3 124.39(13) .
C23 Zr1 C3 86.39(10) .
C2 Zr1 C3 32.40(11) .
C1 Zr1 C3 53.63(11) .
CNT1 Zr1 C5 28.07(7) .
N2 Zr1 C5 105.43(11) .
N1 Zr1 C5 143.27(10) .
C19 Zr1 C5 81.45(12) .
C23 Zr1 C5 116.95(10) .
C2 Zr1 C5 53.57(11) .
C1 Zr1 C5 32.27(11) .
C3 Zr1 C5 53.54(11) .
CNT1 Zr1 C4 27.92(7) .
N2 Zr1 C4 136.71(11) .
N1 Zr1 C4 143.42(11) .
C19 Zr1 C4 92.06(12) .
C23 Zr1 C4 87.70(10) .
C2 Zr1 C4 53.49(11) .
C1 Zr1 C4 53.16(10) .
C3 Zr1 C4 32.51(13) .
C5 Zr1 C4 31.84(11) .
C11 N1 C13 125.5(3) .
C11 N1 Zr1 92.33(18) .
C13 N1 Zr1 139.16(19) .
C11 N2 C17 122.0(3) .
C11 N2 Zr1 92.66(18) .
C17 N2 Zr1 136.4(2) .
C2 C1 C5 108.5(3) .
C2 C1 C6 125.6(3) .
C5 C1 C6 125.8(3) .
C2 C1 Zr1 73.58(17) .
C5 C1 Zr1 75.28(17) .
C6 C1 Zr1 121.3(2) .
C1 C2 C3 108.2(3) .
C1 C2 C7 124.5(3) .
C3 C2 C7 127.1(4) .
C1 C2 Zr1 73.99(18) .
C3 C2 Zr1 74.43(18) .
C7 C2 Zr1 121.7(2) .
C2 C3 C4 107.4(3) .
C2 C3 C8 126.4(4) .
C4 C3 C8 125.8(4) .
C2 C3 Zr1 73.17(18) .
C4 C3 Zr1 74.80(19) .
C8 C3 Zr1 123.2(2) .
C5 C4 C3 108.3(3) .
C5 C4 C9 125.8(4) .
C3 C4 C9 125.8(4) .
C5 C4 Zr1 74.01(19) .
C3 C4 Zr1 72.69(18) .
C9 C4 Zr1 122.5(3) .
C4 C5 C1 107.7(3) .
C4 C5 C10 125.4(4) .
C1 C5 C10 126.5(3) .
C4 C5 Zr1 74.15(19) .
C1 C5 Zr1 72.44(18) .
C10 C5 Zr1 124.9(2) .
N1 C11 N2 111.7(3) .
N1 C11 C12 126.9(3) .
N2 C11 C12 121.4(3) .
N1 C13 C16 112.7(3) .
N1 C13 C14 106.7(3) .
C16 C13 C14 107.8(3) .
N1 C13 C15 112.2(3) .
C16 C13 C15 109.8(3) .
C14 C13 C15 107.4(3) .
N2 C17 C18 114.1(4) .
C20 C19 Zr1 110.3(2) .
C21 C20 C19 116.1(3) .
C22 C21 C20 115.1(5) .
C33 C32 C31 110(2) .
C33 C32 C34 73.0(19) 2_675
C31 C32 C34 39(2) 2_675
C34 C33 C32 125(3) .
C33 C34 C35 117(3) .
C33 C34 C32 134(3) 3_464
C35 C34 C32 24(2) 3_464

loop_
_geom_bond_atom_site_label_1
_geom_bond_atom_site_label_2
_geom_bond_distance
_geom_bond_site_symmetry_2
Zr1 CNT1 2.2341(15) .
Zr1 N2 2.254(3) .
Zr1 N1 2.267(3) .
Zr1 C19 2.269(3) .
Zr1 C23 2.377(2) .
Zr1 C2 2.515(3) .
Zr1 C1 2.520(3) .
Zr1 C3 2.531(3) .
Zr1 C5 2.556(3) .
Zr1 C4 2.558(3) .
N1 C11 1.335(4) .
N1 C13 1.474(4) .
N2 C11 1.342(4) .
N2 C17 1.464(4) .
C1 C2 1.405(5) .
C1 C5 1.411(5) .
C1 C6 1.513(5) .
C2 C3 1.408(5) .
C2 C7 1.511(5) .
C3 C4 1.425(6) .
C3 C8 1.518(5) .
C4 C5 1.403(5) .
C4 C9 1.512(5) .
C5 C10 1.505(5) .
C11 C12 1.510(5) .
C13 C16 1.527(5) .
C13 C14 1.528(5) .
C13 C15 1.539(5) .
C17 C18 1.502(6) .
C19 C20 1.539(5) .
C20 C21 1.524(6) .
C21 C22 1.473(9) .
C31 C32 1.432(19) .
C32 C33 1.41(2) .
C32 C34 2.04(5) 2_675
C33 C34 1.37(2) .
C34 C35 1.42(2) .
C34 C32 2.04(5) 3_464
